data_2003883
loop_
_publ_author_name
'Boukraa, M.'
'Jouini, T.'
'Barkallah, S.'
'Ben Akacha, A.'
'Zantour, H.'
'Baccar, B.'

_publ_section_title
;
 Diphenyl(2-oxocyclohexyl)phosphine Sulfide
;
_journal_issue 9
_journal_name_full 'Acta Crystallographica Section C'
_journal_page_first 1851
_journal_page_last 1853
_journal_paper_doi 10.1107/S0108270195001557
_journal_volume 51
_journal_year 1995
_chemical_compound_source 'from benzene'
_chemical_formula_moiety 'C18 H19 O P S'
_chemical_formula_structural '(C~6~H~5~)~2~(C~6~H~9~O) P S'
_chemical_formula_sum 'C18 H19 O P S'
_chemical_formula_weight 314.36
_chemical_melting_point 423.15
_chemical_name_systematic
;
 2-(diphenylphosphine sulfide)cyclohexanone
;
_space_group_IT_number 19
_symmetry_cell_setting orthorhombic
_symmetry_space_group_name_Hall 'P 2ac 2ab'
_symmetry_space_group_name_H-M 'P 21 21 21'
_audit_creation_method SHELXL
_cell_angle_alpha 90.00
_cell_angle_beta 90.00
_cell_angle_gamma 90.00
_cell_formula_units_Z 4
_cell_length_a 9.526(2)
_cell_length_b 10.194(2)
_cell_length_c 16.391(4)
_cell_measurement_reflns_used 22
_cell_measurement_temperature 293(2)
_cell_measurement_theta_max 16
_cell_measurement_theta_min 14
_cell_volume 1591.7(6)
_computing_cell_refinement 'CAD-4 Software'
_computing_data_collection 'CAD-4 Software (Enraf-Nonius, 1989)'
_computing_data_reduction 'MolEN (Fair, 1990)'
_computing_structure_refinement 'SHELXL93 (Sheldrick, 1993)'
_computing_structure_solution 'SHELXS86 (Sheldrick, 1985)'
_diffrn_ambient_temperature 293(2)
_diffrn_measurement_device 'Enraf-Nonius CAD-4'
_diffrn_measurement_method \w/2\q
_diffrn_radiation_monochromator graphite
_diffrn_radiation_source 'fine-focus sealed tube'
_diffrn_radiation_type MoK\a
_diffrn_radiation_wavelength 0.71069
_diffrn_reflns_av_R_equivalents 0.0627
_diffrn_reflns_av_sigmaI/netI 0.0655
_diffrn_reflns_limit_h_max 11
_diffrn_reflns_limit_h_min -11
_diffrn_reflns_limit_k_max 12
_diffrn_reflns_limit_k_min -12
_diffrn_reflns_limit_l_max 19
_diffrn_reflns_limit_l_min 0
_diffrn_reflns_number 5763
_diffrn_reflns_theta_max 24.98
_diffrn_reflns_theta_min 2.35
_diffrn_standards_decay_% 0.79
_diffrn_standards_interval_count 200
_diffrn_standards_interval_time 60
_diffrn_standards_number 3
_exptl_absorpt_coefficient_mu 0.300
_exptl_absorpt_correction_type none
_exptl_crystal_colour colourless
_exptl_crystal_density_diffrn 1.312
_exptl_crystal_description parallelepiped
_exptl_crystal_F_000 668
_exptl_crystal_size_max 0.420
_exptl_crystal_size_mid 0.15
_exptl_crystal_size_min 0.15
_refine_diff_density_max 0.239
_refine_diff_density_min -0.191
_refine_ls_abs_structure_details 'Flack (1983)'
_refine_ls_abs_structure_Flack -0.27(14)
_refine_ls_extinction_coef 0.0027(28)
_refine_ls_extinction_method 'SHELXL93 (Sheldrick, 1993)'
_refine_ls_goodness_of_fit_all 1.058
_refine_ls_goodness_of_fit_obs 1.090
_refine_ls_hydrogen_treatment refall
_refine_ls_matrix_type full
_refine_ls_number_parameters 267
_refine_ls_number_reflns 2790
_refine_ls_number_restraints 0
_refine_ls_restrained_S_all 1.058
_refine_ls_restrained_S_obs 1.090
_refine_ls_R_factor_all 0.0577
_refine_ls_R_factor_obs 0.0503
_refine_ls_shift/esd_max -0.078
_refine_ls_shift/esd_mean 0.003
_refine_ls_structure_factor_coef Fsqd
_refine_ls_weighting_scheme
;
calc w = 1/[\s^2^(F~o~^2^) + (0.0774P)^2^ + 0.2866P]
where P = (F~o~^2^ + 2F~c~^2^)/3
;
_refine_ls_wR_factor_all 0.1313
_refine_ls_wR_factor_obs 0.1257
_reflns_number_observed 2435
_reflns_number_total 2790
_reflns_observed_criterion >2sigma(I)
_cod_data_source_file du1112.cif
_cod_data_source_block aka2
_cod_depositor_comments
;
The following automatic conversions were performed:

'_chemical_melting_point' value '150\%C' was changed to '423.15' - it
was converted from degrees Celsius(C) to Kelvins(K).

Automatic conversion script
Id: cif_fix_values 1715 2011-07-08 13:25:40Z adriana 
;
_cod_database_code 2003883

loop_
_symmetry_equiv_pos_as_xyz
'x, y, z'
'-x+1/2, -y, z+1/2'
'x+1/2, -y+1/2, -z'
'-x, y+1/2, -z+1/2'

loop_
_atom_site_aniso_label
_atom_site_aniso_U_11
_atom_site_aniso_U_22
_atom_site_aniso_U_33
_atom_site_aniso_U_12
_atom_site_aniso_U_13
_atom_site_aniso_U_23
P 0.0320(4) 0.0267(4) 0.0307(4) -0.0013(4) -0.0010(4) 0.0002(3)
S 0.0620(7) 0.0306(5) 0.0517(6) -0.0015(5) -0.0035(6) 0.0108(4)
O 0.052(2) 0.057(2) 0.058(2) -0.002(2) -0.002(2) -0.023(2)
C1 0.033(2) 0.026(2) 0.031(2) -0.0040(10) 0.0000(10) 0.0020(10)
C2 0.034(2) 0.056(3) 0.036(2) 0.003(2) 0.005(2) 0.000(2)
C3 0.039(2) 0.047(2) 0.046(2) 0.003(2) 0.005(2) -0.007(2)
C4 0.034(2) 0.049(3) 0.072(3) -0.003(2) -0.008(2) -0.007(2)
C5 0.045(2) 0.057(3) 0.048(2) 0.001(2) -0.015(2) -0.017(2)
C6 0.039(2) 0.035(2) 0.032(2) -0.004(2) -0.001(2) -0.002(2)
C1' 0.027(2) 0.034(2) 0.033(2) -0.004(2) -0.0010(10) -0.0020(10)
C2' 0.036(2) 0.039(2) 0.043(2) -0.002(2) -0.001(2) -0.006(2)
C3' 0.042(2) 0.048(3) 0.047(2) 0.005(2) 0.003(2) -0.010(2)
C4' 0.036(2) 0.070(3) 0.038(2) 0.000(2) 0.005(2) -0.007(2)
C5' 0.063(3) 0.046(3) 0.045(2) 0.001(2) 0.009(2) 0.010(2)
C6' 0.058(3) 0.035(2) 0.041(2) 0.007(2) 0.008(2) -0.001(2)
C1'' 0.028(2) 0.034(2) 0.027(2) -0.0060(10) 0.0020(10) 0.0020(10)
C2'' 0.046(2) 0.037(2) 0.051(3) 0.006(2) -0.012(2) 0.001(2)
C3'' 0.041(2) 0.067(3) 0.048(2) -0.001(2) -0.020(2) -0.006(2)
C4'' 0.041(2) 0.053(3) 0.043(2) -0.008(2) -0.003(2) -0.015(2)
C5'' 0.030(2) 0.034(2) 0.047(2) 0.000(2) 0.006(2) -0.009(2)
C6'' 0.031(2) 0.036(2) 0.033(2) -0.004(2) -0.006(2) 0.002(2)

loop_
_atom_site_label
_atom_site_occupancy
_atom_site_fract_x
_atom_site_fract_y
_atom_site_fract_z
_atom_site_U_iso_or_equiv
_atom_site_thermal_displace_type
_atom_site_calc_flag
_atom_site_type_symbol
P 1 0.6984(1) 0.36248(8) 0.85953(5) 0.0298(2) Uani d P
S 1 0.7055(1) 0.18943(9) 0.90964(7) 0.0481(3) Uani d S
O 1 0.5073(3) 0.2491(3) 0.7316(2) 0.0558(9) Uani d O
C1 1 0.5213(4) 0.4194(4) 0.8325(2) 0.0303(8) Uani d C
C2 1 0.4235(4) 0.4251(5) 0.9074(3) 0.0421(9) Uani d C
C3 1 0.2791(4) 0.4769(4) 0.8846(3) 0.044(1) Uani d C
C4 1 0.2125(5) 0.3976(5) 0.8171(3) 0.052(1) Uani d C
C5 1 0.3074(5) 0.3875(5) 0.7424(3) 0.050(1) Uani d C
C6 1 0.4528(4) 0.3404(4) 0.7648(2) 0.0353(8) Uani d C
C1' 1 0.8028(4) 0.3772(3) 0.7672(2) 0.0313(7) Uani d C
C2' 1 0.8708(4) 0.2683(4) 0.7364(3) 0.0394(9) Uani d C
C3' 1 0.9541(4) 0.2788(5) 0.6675(3) 0.046(1) Uani d C
C4' 1 0.9699(4) 0.3984(5) 0.6304(3) 0.048(1) Uani d C
C5' 1 0.9030(6) 0.5076(5) 0.6602(3) 0.051(1) Uani d C
C6' 1 0.8195(5) 0.4965(4) 0.7288(2) 0.045(1) Uani d C
C1'' 1 0.7656(4) 0.4892(4) 0.9273(2) 0.0298(7) Uani d C
C2'' 1 0.8714(5) 0.4577(5) 0.9815(3) 0.045(1) Uani d C
C3'' 1 0.9248(5) 0.5495(5) 1.0350(3) 0.052(1) Uani d C
C4'' 1 0.8716(5) 0.6755(5) 1.0360(3) 0.046(1) Uani d C
C5'' 1 0.7687(4) 0.7083(4) 0.9820(2) 0.0370(9) Uani d C
C6'' 1 0.7152(4) 0.6174(4) 0.9269(2) 0.0335(8) Uani d C
H1C1 1 0.529(4) 0.503(5) 0.817(3) 0.04(1) Uiso d H
H1C2 1 0.471(3) 0.438(3) 0.965(2) 0.007(7) Uiso d H
H2C2 1 0.408(5) 0.343(5) 0.923(3) 0.06(2) Uiso d H
H1C3 1 0.285(4) 0.572(4) 0.867(2) 0.04(1) Uiso d H
H2C3 1 0.209(6) 0.487(5) 0.934(3) 0.07(1) Uiso d H
H1C4 1 0.198(6) 0.316(5) 0.841(3) 0.06(1) Uiso d H
H2C4 1 0.117(6) 0.426(5) 0.803(3) 0.06(1) Uiso d H
H1C5 1 0.311(6) 0.472(5) 0.717(3) 0.06(1) Uiso d H
H2C5 1 0.276(6) 0.329(5) 0.699(3) 0.07(2) Uiso d H
HC2' 1 0.850(4) 0.182(4) 0.768(3) 0.04(1) Uiso d H
HC3' 1 1.000(6) 0.194(6) 0.645(3) 0.07(1) Uiso d H
HC4' 1 1.031(7) 0.405(6) 0.590(4) 0.08(2) Uiso d H
HC5' 1 0.919(5) 0.577(5) 0.636(3) 0.04(1) Uiso d H
HC6' 1 0.781(5) 0.572(5) 0.749(3) 0.05(1) Uiso d H
HC2'' 1 0.899(5) 0.382(5) 0.985(3) 0.04(1) Uiso d H
HC3'' 1 1.004(5) 0.525(4) 1.066(3) 0.05(1) Uiso d H
HC5'' 1 0.740(4) 0.792(4) 0.980(2) 0.03(1) Uiso d H
HC4'' 1 0.896(4) 0.745(4) 1.072(3) 0.04(1) Uiso d H
HC6'' 1 0.648(5) 0.645(5) 0.895(3) 0.06(1) Uiso d H

loop_
_atom_type_symbol
_atom_type_description
_atom_type_scat_source
_atom_type_scat_dispersion_real
_atom_type_scat_dispersion_imag
C C 'International Tables Vol C Tables 4.2.6.8 and 6.1.1.4' 0.0033 0.0016
H H 'International Tables Vol C Tables 4.2.6.8 and 6.1.1.4' 0.0000 0.0000
O O 'International Tables Vol C Tables 4.2.6.8 and 6.1.1.4' 0.0106 0.0060
P P 'International Tables Vol C Tables 4.2.6.8 and 6.1.1.4' 0.1023 0.0942
S S 'International Tables Vol C Tables 4.2.6.8 and 6.1.1.4' 0.1246 0.1234

loop_
_geom_angle_atom_site_label_1
_geom_angle_atom_site_label_2
_geom_angle_atom_site_label_3
_geom_angle
_geom_angle_publ_flag
C1' P C1'' 104.9(2) y
C1' P C1 106.0(2) y
C1'' P C1 104.3(2) y
C1' P S 114.00(10) y
C1'' P S 111.90(10) y
C1 P S 114.80(10) y
C6 C1 C2 110.0(3) y
C6 C1 P 113.8(3) y
C2 C1 P 112.0(2) y
C6 C1 H1C1 110.(3) n
C2 C1 H1C1 104.(3) n
P C1 H1C1 107.(3) n
C3 C2 C1 111.4(3) y
C3 C2 H1C2 124.2(17) n
C1 C2 H1C2 117.5(17) n
C3 C2 H2C2 105.(3) n
C1 C2 H2C2 107.(4) n
H1C2 C2 H2C2 86.(4) n
C4 C3 C2 112.0(4) y
C4 C3 H1C3 109.(2) n
C2 C3 H1C3 111.(2) n
C4 C3 H2C3 111.(3) n
C2 C3 H2C3 115.(3) n
H1C3 C3 H2C3 99.(4) n
C3 C4 C5 112.0(4) y
C3 C4 H1C4 103.(3) n
C5 C4 H1C4 111.(3) n
C3 C4 H2C4 114.(3) n
C5 C4 H2C4 112.(3) n
H1C4 C4 H2C4 103.(5) n
C6 C5 C4 111.7(3) y
C6 C5 H1C5 111.(4) n
C4 C5 H1C5 108.(3) n
C6 C5 H2C5 105.(3) n
C4 C5 H2C5 117.(3) n
H1C5 C5 H2C5 104.(4) n
O C6 C5 122.3(4) y
O C6 C1 124.0(4) y
C5 C6 C1 113.8(3) y
C6' C1' C2' 119.2(4) y
C6' C1' P 121.2(3) y
C2' C1' P 119.6(3) y
C1' C2' C3' 120.3(4) y
C1' C2' HC2' 114.(2) n
C3' C2' HC2' 126.(2) n
C4' C3' C2' 119.6(4) y
C4' C3' HC3' 122.(3) n
C2' C3' HC3' 118.(3) n
C3' C4' C5' 120.8(4) y
C3' C4' HC4' 118.(4) n
C5' C4' HC4' 121.(4) n
C4' C5' C6' 119.3(5) y
C4' C5' HC5' 116.(3) n
C6' C5' HC5' 124.(3) n
C1' C6' C5' 120.7(4) y
C1' C6' HC6' 122.(3) n
C5' C6' HC6' 117.(3) n
C2'' C1'' C6'' 118.2(4) y
C2'' C1'' P 119.0(3) y
C6'' C1'' P 122.8(3) y
C3'' C2'' C1'' 121.3(4) y
C3'' C2'' HC2'' 119.(3) n
C1'' C2'' HC2'' 120.(3) n
C2'' C3'' C4'' 120.2(4) y
C2'' C3'' HC3'' 118.(3) n
C4'' C3'' HC3'' 122.(3) n
C5'' C4'' C3'' 119.0(4) y
C5'' C4'' HC4'' 113.(3) n
C3'' C4'' HC4'' 128.(3) n
C4'' C5'' C6'' 121.5(4) y
C4'' C5'' HC5'' 119.(3) n
C6'' C5'' HC5'' 120.(3) n
C5'' C6'' C1'' 119.7(3) y
C5'' C6'' HC6'' 117.(3) n
C1'' C6'' HC6'' 124.(3) n

loop_
_geom_bond_atom_site_label_1
_geom_bond_atom_site_label_2
_geom_bond_distance
_geom_bond_publ_flag
P C1' 1.817(3) y
P C1'' 1.820(4) y
P C1 1.838(4) y
P S 1.9470(10) y
O C6 1.197(5) y
C1 C6 1.518(5) y
C1 C2 1.541(5) y
C1 H1C1 0.89(5) n
C2 C3 1.520(6) y
C2 H1C2 1.06(3) n
C2 H2C2 0.88(5) n
C3 C4 1.510(6) y
C3 H1C3 1.01(4) n
C3 H2C3 1.06(5) n
C4 C5 1.526(7) y
C4 H1C4 0.93(5) n
C4 H2C4 0.98(6) n
C5 C6 1.511(6) y
C5 H1C5 0.96(5) n
C5 H2C5 0.98(6) n
C1' C6' 1.378(6) y
C1' C2' 1.381(5) y
C2' C3' 1.385(6) y
C2' HC2' 1.04(4) n
C3' C4' 1.371(7) y
C3' HC3' 1.04(6) n
C4' C5' 1.372(7) y
C4' HC4' 0.88(7) n
C5' C6' 1.382(6) y
C5' HC5' 0.82(5) n
C6' HC6' 0.92(5) n
C1'' C2'' 1.381(6) y
C1'' C6'' 1.393(5) y
C2'' C3'' 1.380(7) y
C2'' HC2'' 0.82(5) n
C3'' C4'' 1.380(7) y
C3'' HC3'' 0.95(5) n
C4'' C5'' 1.362(6) y
C4'' HC4'' 0.96(5) n
C5'' C6'' 1.391(5) y
C5'' HC5'' 0.90(4) n
C6'' HC6'' 0.88(5) n

loop_
_geom_torsion_atom_site_label_1
_geom_torsion_atom_site_label_2
_geom_torsion_atom_site_label_3
_geom_torsion_atom_site_label_4
_geom_torsion
_geom_torsion_publ_flag
S P C1'' C2'' 32.1(4) no
C2' C1' P S 3.9(3) no
S P C1 C6 -66.9(3) no

loop_
_cod_related_entry_id
_cod_related_entry_database
_cod_related_entry_code
1 ChemSpider 21187203
